data_1006067
loop_
_publ_author_name
'Rojas, R M'
'Herrero, P'
'Garcia Chain, P J'
'Rodriguez-Carvajal, J'

_publ_section_title
;
Structural study of the rhombohedral fluorite-related R~III~ phase U~1-
y~La~y~O~2+x~, 0.56<y<0.67
;
_journal_coden_ASTM JSSCBI
_journal_name_full 'Journal of Solid State Chemistry'
_journal_page_first 322
_journal_page_last 328
_journal_paper_doi 10.1006/jssc.1994.1312
_journal_volume 112
_journal_year 1994
_chemical_formula_structural 'La1.2 U0.8 O4'
_chemical_formula_sum 'La1.2 O4 U0.8'
_chemical_name_systematic
;
Lanthanum uranium oxide (1.2/0.8/4) - R~III~
;
_space_group_IT_number 166
_symmetry_cell_setting trigonal
_symmetry_space_group_name_Hall '-R 3 2"'
_symmetry_space_group_name_H-M 'R -3 m :H'
_cell_angle_alpha 90
_cell_angle_beta 90
_cell_angle_gamma 120
_cell_formula_units_Z 3
_cell_length_a 3.94275(5)
_cell_length_b 3.94275(5)
_cell_length_c 18.87889(30)
_cell_volume 254.2
_refine_ls_R_factor_all 0.037
_cod_original_sg_symbol_H-M 'R -3 m H'
_cod_original_formula_sum 'La1.2 O4 U.8'
_cod_database_code 1006067

loop_
_symmetry_equiv_pos_as_xyz
x,y,z
-y,x-y,z
y-x,-x,z
-y,-x,z
x,x-y,z
y-x,y,z
-x,-y,-z
y,y-x,-z
x-y,x,-z
y,x,-z
-x,y-x,-z
x-y,-y,-z
1/3+x,2/3+y,2/3+z
2/3+x,1/3+y,1/3+z
1/3-y,2/3+x-y,2/3+z
2/3-y,1/3+x-y,1/3+z
1/3-x+y,2/3-x,2/3+z
2/3-x+y,1/3-x,1/3+z
1/3-y,2/3-x,2/3+z
2/3-y,1/3-x,1/3+z
1/3+x,2/3+x-y,2/3+z
2/3+x,1/3+x-y,1/3+z
1/3-x+y,2/3+y,2/3+z
2/3-x+y,1/3+y,1/3+z
1/3-x,2/3-y,2/3-z
2/3-x,1/3-y,1/3-z
1/3+y,2/3-x+y,2/3-z
2/3+y,1/3-x+y,1/3-z
1/3+x-y,2/3+x,2/3-z
2/3+x-y,1/3+x,1/3-z
1/3+y,2/3+x,2/3-z
2/3+y,1/3+x,1/3-z
1/3-x,2/3-x+y,2/3-z
2/3-x,1/3-x+y,1/3-z
1/3+x-y,2/3-y,2/3-z
2/3+x-y,1/3-y,1/3-z

loop_
_atom_site_label
_atom_site_type_symbol
_atom_site_symmetry_multiplicity
_atom_site_Wyckoff_symbol
_atom_site_fract_x
_atom_site_fract_y
_atom_site_fract_z
_atom_site_occupancy
_atom_site_attached_hydrogens
_atom_site_calc_flag
La1 La3+ 3 a 0. 0. 0. 1. 0 d
La2 La3+ 3 b 0. 0. 0.5 0.2 0 d
U1 U6+ 3 b 0. 0. 0.5 0.8 0 d
O1 O2- 6 c 0. 0. 0.1334(6) 1. 0 d
O2 O2- 6 c 0. 0. 0.3847(7) 1. 0 d

loop_
_atom_type_symbol
_atom_type_oxidation_number
La3+ 3.000
U6+ 5.500
O2- -2.000
